data_4022644
loop_
_publ_author_name
'Jonathan Clayden'
'Lo\"ic Lemi\`egre'
'Madeleine Helliwell'

_publ_contact_author_address
; 
Department of Chemistry 
University of Manchester 
Manchester M13 9PL 
England  UK 
;
_publ_contact_author_email jrtest@spec.ch.man.ac.uk
_publ_contact_author_fax 44(161)275-4734
_publ_contact_author_name 'Raftery, James'
_publ_contact_author_phone 44(161)275-4700
_publ_section_title
;
 Synthesis and Stacked Conformations of Symmetrical and Unsymmetrical
 Oligo-ureas of Metaphenylenediamine
;
_journal_name_full 'Journal of Organic Chemistry'
_journal_page_first 2302
_journal_page_last 2308
_journal_paper_doi 10.1021/jo061989w
_journal_volume 72
_journal_year 2007
_chemical_formula_sum 'C32 H42 N4 O2'
_chemical_formula_weight 514.70
_chemical_name_systematic
; 
 ? 
;
_space_group_IT_number 43
_symmetry_cell_setting orthorhombic
_symmetry_space_group_name_Hall 'F 2 -2d'
_symmetry_space_group_name_H-M 'F d d 2'
_atom_sites_solution_hydrogens geom
_atom_sites_solution_primary direct
_atom_sites_solution_secondary difmap
_audit_creation_method SHELXL-97
_cell_angle_alpha 90.00
_cell_angle_beta 90.00
_cell_angle_gamma 90.00
_cell_formula_units_Z 8
_cell_length_a 13.691(14)
_cell_length_b 46.59(5)
_cell_length_c 8.981(9)
_cell_measurement_reflns_used input
_cell_measurement_temperature 100(2)
_cell_measurement_theta_max 27.3365
_cell_measurement_theta_min 2.7235
_cell_volume 5729(10)
_computing_cell_refinement 'Bruker SMART'
_computing_data_collection 'Bruker SMART'
_computing_data_reduction 'Bruker SAINT'
_computing_molecular_graphics 'Bruker SHELXTL'
_computing_publication_material 'Bruker SHELXTL'
_computing_structure_refinement 'SHELXL-97 (Sheldrick, 1997)'
_computing_structure_solution 'SHELXS-97 (Sheldrick, 1990)'
_diffrn_ambient_temperature 100(2)
_diffrn_measured_fraction_theta_full 0.931
_diffrn_measured_fraction_theta_max 0.931
_diffrn_measurement_device_type 'CCD area detector'
_diffrn_measurement_method 'phi and omega scans'
_diffrn_radiation_monochromator graphite
_diffrn_radiation_source 'fine-focus sealed tube'
_diffrn_radiation_type MoK\a
_diffrn_radiation_wavelength 0.71073
_diffrn_reflns_av_R_equivalents 0.0873
_diffrn_reflns_av_sigmaI/netI 0.1080
_diffrn_reflns_limit_h_max 17
_diffrn_reflns_limit_h_min -17
_diffrn_reflns_limit_k_max 57
_diffrn_reflns_limit_k_min -60
_diffrn_reflns_limit_l_max 11
_diffrn_reflns_limit_l_min -11
_diffrn_reflns_number 8797
_diffrn_reflns_theta_full 28.37
_diffrn_reflns_theta_max 28.37
_diffrn_reflns_theta_min 1.75
_exptl_absorpt_coefficient_mu 0.075
_exptl_absorpt_correction_T_max 0.9925
_exptl_absorpt_correction_T_min 0.9706
_exptl_absorpt_correction_type multi-scan
_exptl_absorpt_process_details SADABS
_exptl_crystal_colour white
_exptl_crystal_density_diffrn 1.193
_exptl_crystal_density_meas 0
_exptl_crystal_density_method 'not measured'
_exptl_crystal_description plate
_exptl_crystal_F_000 2224
_exptl_crystal_size_max 0.40
_exptl_crystal_size_mid 0.20
_exptl_crystal_size_min 0.10
_refine_diff_density_max 0.541
_refine_diff_density_min -0.345
_refine_diff_density_rms 0.099
_refine_ls_abs_structure_details 'Flack H D (1983), Acta Cryst. A39, 876-881'
_refine_ls_abs_structure_Flack 3(4)
_refine_ls_extinction_method none
_refine_ls_goodness_of_fit_ref 1.043
_refine_ls_hydrogen_treatment mixed
_refine_ls_matrix_type full
_refine_ls_number_parameters 177
_refine_ls_number_reflns 3206
_refine_ls_number_restraints 1
_refine_ls_restrained_S_all 1.043
_refine_ls_R_factor_all 0.1313
_refine_ls_R_factor_gt 0.0989
_refine_ls_shift/su_max 0.001
_refine_ls_shift/su_mean 0.000
_refine_ls_structure_factor_coef Fsqd
_refine_ls_weighting_details 'calc w=1/[\s^2^(Fo^2^)+(0.1680P)^2^+0.0000P] where P=(Fo^2^+2Fc^2^)/3'
_refine_ls_weighting_scheme calc
_refine_ls_wR_factor_gt 0.2481
_refine_ls_wR_factor_ref 0.2718
_reflns_number_gt 2200
_reflns_number_total 3206
_reflns_threshold_expression >2sigma(I)
_cod_data_source_file jo061989wsi20060927_091028.cif
_cod_data_source_block s2043pa
_cod_depositor_comments
;
The following automatic conversions were performed:
'_symmetry_cell_setting' value 'Orthorhombic' changed to 'orthorhombic'
according to '/home/saulius/struct/CIF-dictionaries/cif_core.dic'
dictionary named 'cif_core.dic' version 2.4.1 from 2010-06-29.

Automatic conversion script
Id: cif_fix_enum 1527 2010-12-29 10:47:43Z saulius 
;
_cod_database_code 4022644

loop_
_symmetry_equiv_pos_as_xyz
'x, y, z'
'-x, -y, z'
'-x+1/4, y+1/4, z+1/4'
'x+3/4, -y+3/4, z+1/4'
'x, y+1/2, z+1/2'
'-x, -y+1/2, z+1/2'
'-x+1/4, y+3/4, z+3/4'
'x+3/4, -y+5/4, z+3/4'
'x+1/2, y, z+1/2'
'-x+1/2, -y, z+1/2'
'-x+3/4, y+1/4, z+3/4'
'x+5/4, -y+3/4, z+3/4'
'x+1/2, y+1/2, z'
'-x+1/2, -y+1/2, z'
'-x+3/4, y+3/4, z+1/4'
'x+5/4, -y+5/4, z+1/4'

loop_
_atom_site_label
_atom_site_type_symbol
_atom_site_fract_x
_atom_site_fract_y
_atom_site_fract_z
_atom_site_U_iso_or_equiv
_atom_site_adp_type
_atom_site_occupancy
_atom_site_symmetry_multiplicity
_atom_site_calc_flag
_atom_site_refinement_flags
C1 C 0.4936(3) 0.07397(10) 0.4257(5) 0.0287(10) Uani 1 1 d .
C2 C 0.5202(4) 0.07155(12) 0.5782(5) 0.0328(11) Uani 1 1 d .
C3 C 0.6184(4) 0.06912(11) 0.6135(6) 0.0354(11) Uani 1 1 d .
H3 H 0.6371 0.0674 0.7150 0.042 Uiso 1 1 calc R
C4 C 0.6909(4) 0.06909(12) 0.5037(6) 0.0388(12) Uani 1 1 d .
H4 H 0.7579 0.0674 0.5299 0.047 Uiso 1 1 calc R
C5 C 0.6631(3) 0.07159(11) 0.3554(6) 0.0336(11) Uani 1 1 d .
H5 H 0.7119 0.0714 0.2801 0.040 Uiso 1 1 calc R
C6 C 0.5666(4) 0.07437(11) 0.3151(5) 0.0354(12) Uani 1 1 d .
C7 C 0.3199(3) 0.05748(11) 0.4264(5) 0.0284(10) Uani 1 1 d .
C8 C 0.4285(3) 0.01507(11) 0.3700(5) 0.0300(11) Uani 1 1 d .
C9 C 0.4273(3) 0.01503(11) 0.2135(5) 0.0333(11) Uani 1 1 d .
H9 H 0.3780 0.0250 0.1602 0.040 Uiso 1 1 calc R
C10 C 0.5000 0.0000 0.1385(7) 0.0304(15) Uani 1 2 d S
H10 H 0.5000 0.0000 0.0327 0.036 Uiso 1 2 calc SR
C11 C 0.5000 0.0000 0.4452(7) 0.0310(14) Uani 1 2 d S
H11 H 0.5000 0.0000 0.5510 0.037 Uiso 1 2 calc SR
C12 C 0.4453(4) 0.07336(11) 0.7049(5) 0.0341(11) Uani 1 1 d .
H12A H 0.3797 0.0768 0.6620 0.041 Uiso 1 1 calc R
H12B H 0.4616 0.0899 0.7696 0.041 Uiso 1 1 calc R
C13 C 0.4420(4) 0.04584(13) 0.8004(6) 0.0428(14) Uani 1 1 d .
H13A H 0.4165 0.0299 0.7405 0.064 Uiso 1 1 calc R
H13B H 0.3993 0.0490 0.8865 0.064 Uiso 1 1 calc R
H13C H 0.5080 0.0412 0.8349 0.064 Uiso 1 1 calc R
C14 C 0.5403(3) 0.07907(11) 0.1498(5) 0.0325(11) Uani 1 1 d .
H14A H 0.5700 0.0636 0.0889 0.039 Uiso 1 1 calc R
H14B H 0.4686 0.0780 0.1374 0.039 Uiso 1 1 calc R
C15 C 0.5768(4) 0.10827(13) 0.0945(6) 0.0427(13) Uani 1 1 d .
H15A H 0.5487 0.1235 0.1562 0.064 Uiso 1 1 calc R
H15B H 0.5568 0.1110 -0.0093 0.064 Uiso 1 1 calc R
H15C H 0.6482 0.1089 0.1013 0.064 Uiso 1 1 calc R
C16 C 0.3572(4) 0.10632(11) 0.3599(6) 0.0359(11) Uani 1 1 d .
H16A H 0.2930 0.1057 0.3119 0.054 Uiso 1 1 calc R
H16B H 0.4035 0.1165 0.2954 0.054 Uiso 1 1 calc R
H16C H 0.3521 0.1164 0.4554 0.054 Uiso 1 1 calc R
C17 C 0.2756(4) 0.00987(13) 0.5129(6) 0.0403(13) Uani 1 1 d .
H17A H 0.2406 0.0198 0.5931 0.061 Uiso 1 1 calc R
H17B H 0.3066 -0.0075 0.5525 0.061 Uiso 1 1 calc R
H17C H 0.2294 0.0046 0.4342 0.061 Uiso 1 1 calc R
N1 N 0.3921(3) 0.07684(9) 0.3851(4) 0.0276(8) Uani 1 1 d .
N2 N 0.3509(3) 0.02902(8) 0.4512(4) 0.0275(8) Uani 1 1 d .
O1 O 0.2348(2) 0.06401(8) 0.4431(4) 0.0343(8) Uani 1 1 d .

loop_
_atom_site_aniso_label
_atom_site_aniso_U_11
_atom_site_aniso_U_22
_atom_site_aniso_U_33
_atom_site_aniso_U_23
_atom_site_aniso_U_13
_atom_site_aniso_U_12
C1 0.027(2) 0.033(3) 0.026(2) -0.0014(19) 0.0006(18) 0.0001(18)
C2 0.042(3) 0.036(3) 0.020(2) -0.0031(18) 0.0045(19) -0.002(2)
C3 0.044(3) 0.037(3) 0.026(2) -0.002(2) 0.000(2) -0.003(2)
C4 0.031(3) 0.042(3) 0.044(3) 0.000(2) -0.002(2) -0.001(2)
C5 0.024(2) 0.044(3) 0.033(2) -0.001(2) 0.0084(19) -0.003(2)
C6 0.042(3) 0.038(3) 0.026(2) -0.001(2) 0.005(2) -0.006(2)
C7 0.028(2) 0.043(3) 0.0148(19) 0.0009(18) -0.0026(15) -0.0046(19)
C8 0.032(3) 0.035(3) 0.023(2) 0.0035(19) 0.0003(18) 0.001(2)
C9 0.032(3) 0.042(3) 0.026(3) 0.001(2) -0.0004(18) 0.000(2)
C10 0.027(3) 0.043(4) 0.021(3) 0.000 0.000 -0.004(3)
C11 0.026(3) 0.050(4) 0.017(3) 0.000 0.000 0.000(3)
C12 0.035(3) 0.045(3) 0.022(2) -0.002(2) 0.0011(19) -0.002(2)
C13 0.048(3) 0.057(4) 0.023(2) 0.004(2) 0.002(2) 0.005(3)
C14 0.025(2) 0.044(3) 0.028(2) -0.001(2) 0.0006(17) -0.003(2)
C15 0.049(3) 0.055(3) 0.024(2) 0.003(2) 0.004(2) -0.001(3)
C16 0.038(3) 0.039(3) 0.031(2) 0.000(2) 0.002(2) 0.005(2)
C17 0.031(3) 0.050(3) 0.040(3) 0.004(2) 0.008(2) -0.006(2)
N1 0.030(2) 0.035(2) 0.0186(18) -0.0009(15) 0.0037(14) -0.0025(16)
N2 0.0153(18) 0.042(2) 0.0251(18) 0.0039(16) 0.0021(14) 0.0016(15)
O1 0.0235(18) 0.047(2) 0.0318(18) 0.0017(15) -0.0002(13) -0.0002(14)

loop_
_atom_type_symbol
_atom_type_description
_atom_type_scat_dispersion_real
_atom_type_scat_dispersion_imag
_atom_type_scat_source
C C 0.0033 0.0016 'International Tables Vol C Tables 4.2.6.8 and 6.1.1.4'
H H 0.0000 0.0000 'International Tables Vol C Tables 4.2.6.8 and 6.1.1.4'
N N 0.0061 0.0033 'International Tables Vol C Tables 4.2.6.8 and 6.1.1.4'
O O 0.0106 0.0060 'International Tables Vol C Tables 4.2.6.8 and 6.1.1.4'

loop_
_geom_angle_atom_site_label_1
_geom_angle_atom_site_label_2
_geom_angle_atom_site_label_3
_geom_angle
_geom_angle_site_symmetry_1
_geom_angle_site_symmetry_3
C6 C1 C2 119.9(4) . .
C6 C1 N1 120.2(4) . .
C2 C1 N1 119.8(4) . .
C3 C2 C1 118.4(4) . .
C3 C2 C12 118.9(4) . .
C1 C2 C12 122.6(4) . .
C2 C3 C4 121.8(5) . .
C2 C3 H3 119.1 . .
C4 C3 H3 119.1 . .
C5 C4 C3 118.8(5) . .
C5 C4 H4 120.6 . .
C3 C4 H4 120.6 . .
C6 C5 C4 121.5(4) . .
C6 C5 H5 119.2 . .
C4 C5 H5 119.2 . .
C5 C6 C1 119.6(4) . .
C5 C6 C14 119.4(4) . .
C1 C6 C14 121.0(4) . .
O1 C7 N1 123.6(5) . .
O1 C7 N2 120.4(4) . .
N1 C7 N2 116.0(4) . .
C11 C8 C9 119.7(5) . .
C11 C8 N2 120.2(4) . .
C9 C8 N2 119.8(4) . .
C10 C9 C8 118.5(5) . .
C10 C9 H9 120.8 . .
C8 C9 H9 120.8 . .
C9 C10 C9 122.1(6) 2_655 .
C9 C10 H10 119.0 2_655 .
C9 C10 H10 119.0 . .
C8 C11 C8 121.5(6) . 2_655
C8 C11 H11 119.3 . .
C8 C11 H11 119.3 2_655 .
C2 C12 C13 112.7(4) . .
C2 C12 H12A 109.0 . .
C13 C12 H12A 109.0 . .
C2 C12 H12B 109.0 . .
C13 C12 H12B 109.0 . .
H12A C12 H12B 107.8 . .
C12 C13 H13A 109.5 . .
C12 C13 H13B 109.5 . .
H13A C13 H13B 109.5 . .
C12 C13 H13C 109.5 . .
H13A C13 H13C 109.5 . .
H13B C13 H13C 109.5 . .
C15 C14 C6 111.2(4) . .
C15 C14 H14A 109.4 . .
C6 C14 H14A 109.4 . .
C15 C14 H14B 109.4 . .
C6 C14 H14B 109.4 . .
H14A C14 H14B 108.0 . .
C14 C15 H15A 109.5 . .
C14 C15 H15B 109.5 . .
H15A C15 H15B 109.5 . .
C14 C15 H15C 109.5 . .
H15A C15 H15C 109.5 . .
H15B C15 H15C 109.5 . .
N1 C16 H16A 109.5 . .
N1 C16 H16B 109.5 . .
H16A C16 H16B 109.5 . .
N1 C16 H16C 109.5 . .
H16A C16 H16C 109.5 . .
H16B C16 H16C 109.5 . .
N2 C17 H17A 109.5 . .
N2 C17 H17B 109.5 . .
H17A C17 H17B 109.5 . .
N2 C17 H17C 109.5 . .
H17A C17 H17C 109.5 . .
H17B C17 H17C 109.5 . .
C7 N1 C1 123.9(4) . .
C7 N1 C16 114.7(4) . .
C1 N1 C16 115.9(4) . .
C7 N2 C8 124.4(4) . .
C7 N2 C17 114.7(4) . .
C8 N2 C17 115.7(4) . .

loop_
_geom_bond_atom_site_label_1
_geom_bond_atom_site_label_2
_geom_bond_distance
_geom_bond_site_symmetry_2
C1 C6 1.410(6) .
C1 C2 1.422(6) .
C1 N1 1.443(6) .
C2 C3 1.387(7) .
C2 C12 1.534(7) .
C3 C4 1.399(7) .
C3 H3 0.9500 .
C4 C5 1.390(8) .
C4 H4 0.9500 .
C5 C6 1.376(7) .
C5 H5 0.9500 .
C6 C14 1.543(7) .
C7 O1 1.213(6) .
C7 N1 1.388(6) .
C7 N2 1.410(6) .
C8 C11 1.381(6) .
C8 C9 1.406(6) .
C8 N2 1.442(6) .
C9 C10 1.391(6) .
C9 H9 0.9500 .
C10 C9 1.391(6) 2_655
C10 H10 0.9500 .
C11 C8 1.381(6) 2_655
C11 H11 0.9500 .
C12 C13 1.543(7) .
C12 H12A 0.9900 .
C12 H12B 0.9900 .
C13 H13A 0.9800 .
C13 H13B 0.9800 .
C13 H13C 0.9800 .
C14 C15 1.532(8) .
C14 H14A 0.9900 .
C14 H14B 0.9900 .
C15 H15A 0.9800 .
C15 H15B 0.9800 .
C15 H15C 0.9800 .
C16 N1 1.472(7) .
C16 H16A 0.9800 .
C16 H16B 0.9800 .
C16 H16C 0.9800 .
C17 N2 1.472(6) .
C17 H17A 0.9800 .
C17 H17B 0.9800 .
C17 H17C 0.9800 .

loop_
_geom_torsion_atom_site_label_1
_geom_torsion_atom_site_label_2
_geom_torsion_atom_site_label_3
_geom_torsion_atom_site_label_4
_geom_torsion
_geom_torsion_site_symmetry_4
C6 C1 C2 C3 -1.1(7) .
N1 C1 C2 C3 -179.3(4) .
C6 C1 C2 C12 175.1(5) .
N1 C1 C2 C12 -3.2(7) .
C1 C2 C3 C4 0.2(8) .
C12 C2 C3 C4 -176.2(5) .
C2 C3 C4 C5 0.1(8) .
C3 C4 C5 C6 0.7(8) .
C4 C5 C6 C1 -1.6(8) .
C4 C5 C6 C14 176.0(5) .
C2 C1 C6 C5 1.8(7) .
N1 C1 C6 C5 -179.9(4) .
C2 C1 C6 C14 -175.8(5) .
N1 C1 C6 C14 2.5(7) .
C11 C8 C9 C10 -1.0(7) .
N2 C8 C9 C10 -176.3(4) .
C8 C9 C10 C9 0.5(3) 2_655
C9 C8 C11 C8 0.5(3) 2_655
N2 C8 C11 C8 175.8(5) 2_655
C3 C2 C12 C13 -64.1(6) .
C1 C2 C12 C13 119.8(5) .
C5 C6 C14 C15 -66.7(6) .
C1 C6 C14 C15 110.9(5) .
O1 C7 N1 C1 151.6(4) .
N2 C7 N1 C1 -27.4(6) .
O1 C7 N1 C16 -1.1(6) .
N2 C7 N1 C16 179.9(4) .
C6 C1 N1 C7 125.9(5) .
C2 C1 N1 C7 -55.9(6) .
C6 C1 N1 C16 -81.7(5) .
C2 C1 N1 C16 96.5(5) .
O1 C7 N2 C8 146.9(4) .
N1 C7 N2 C8 -34.1(6) .
O1 C7 N2 C17 -6.4(6) .
N1 C7 N2 C17 172.6(4) .
C11 C8 N2 C7 132.8(4) .
C9 C8 N2 C7 -51.9(7) .
C11 C8 N2 C17 -74.1(5) .
C9 C8 N2 C17 101.2(5) .
